data_1571210
loop_
_publ_author_name
'Meng, Jiantao'
'Su, Yuan'
'Zhu, Hang'
'Cai, Ting'

_publ_section_title
;
 Shape memory and self-healing in a molecular crystal with inverse
 temperature symmetry breaking.
;
_journal_issue 15
_journal_name_full 'Chemical science'
_journal_page_first 5738
_journal_page_last 5745
_journal_paper_doi 10.1039/d3sc06800e
_journal_volume 15
_journal_year 2024
_chemical_formula_moiety 'C10 H15 N5 O3'
_chemical_formula_sum 'C10 H15 N5 O3'
_chemical_formula_weight 253.27
_chemical_name_common 2-amino-9-[4-hydroxy-3-(hydroxymethyl)butyl]-1H-purin-6-one
_chemical_name_systematic penciclovir
_space_group_crystal_system monoclinic
_space_group_IT_number 14
_space_group_name_Hall '-P 2ybc'
_space_group_name_H-M_alt 'P 1 21/c 1'
_atom_sites_solution_hydrogens geom
_atom_sites_solution_primary dual
_audit_creation_date 2022-07-16
_audit_creation_method
;
Olex2 1.2
(compiled 2018.05.29 svn.r3508 for OlexSys, GUI svn.r5506)
;
_audit_update_record
;
2023-12-12 deposited with the CCDC.	2024-03-08 downloaded from the CCDC.
;
_cell_angle_alpha 90
_cell_angle_beta 99.888(5)
_cell_angle_gamma 90
_cell_formula_units_Z 4
_cell_length_a 11.8542(16)
_cell_length_b 10.8829(13)
_cell_length_c 8.9354(12)
_cell_measurement_reflns_used 1960
_cell_measurement_temperature 380
_cell_measurement_theta_max 25.252
_cell_measurement_theta_min 2.558
_cell_volume 1135.6(3)
_computing_cell_refinement 'SAINT V8.40A (?, 2016)'
_computing_data_reduction 'SAINT V8.40A (?, 2016)'
_computing_molecular_graphics 'Olex2 (Dolomanov et al., 2009)'
_computing_publication_material 'Olex2 (Dolomanov et al., 2009)'
_computing_structure_refinement 'ShelXL (Sheldrick, 2015)'
_computing_structure_solution 'ShelXT (Sheldrick, 2015)'
_diffrn_ambient_temperature 380.0
_diffrn_measured_fraction_theta_full 0.997
_diffrn_measured_fraction_theta_max 0.996
_diffrn_measurement_device_type 'Bruker D8 VENTURE'
_diffrn_measurement_method '\f and \w scans'
_diffrn_radiation_type MoK\a
_diffrn_radiation_wavelength 0.71073
_diffrn_reflns_av_R_equivalents 0.0599
_diffrn_reflns_av_unetI/netI 0.0601
_diffrn_reflns_Laue_measured_fraction_full 0.997
_diffrn_reflns_Laue_measured_fraction_max 0.996
_diffrn_reflns_limit_h_max 14
_diffrn_reflns_limit_h_min -14
_diffrn_reflns_limit_k_max 13
_diffrn_reflns_limit_k_min -13
_diffrn_reflns_limit_l_max 11
_diffrn_reflns_limit_l_min -11
_diffrn_reflns_number 8424
_diffrn_reflns_point_group_measured_fraction_full 0.997
_diffrn_reflns_point_group_measured_fraction_max 0.996
_diffrn_reflns_theta_full 25.242
_diffrn_reflns_theta_max 26.392
_diffrn_reflns_theta_min 2.558
_diffrn_standards_number 0
_exptl_absorpt_coefficient_mu 0.113
_exptl_absorpt_correction_T_max 0.7454
_exptl_absorpt_correction_T_min 0.6415
_exptl_absorpt_correction_type multi-scan
_exptl_absorpt_process_details
'SADABS-2016/2 (Bruker,2016/2) was used for absorption correction. wR2(int) was 0.1705 before and 0.0563 after correction. The Ratio of minimum to maximum transmission is 0.8606. The \l/2 correction factor is Not present.'
_exptl_crystal_colour colourless
_exptl_crystal_colour_primary colourless
_exptl_crystal_density_diffrn 1.481
_exptl_crystal_description block
_exptl_crystal_F_000 536
_exptl_crystal_recrystallization_method 'Re-crystallisation from solvent: ethanol-H2O mixed solvent'
_exptl_crystal_size_max 0.28
_exptl_crystal_size_mid 0.15
_exptl_crystal_size_min 0.12
_refine_diff_density_max 0.245
_refine_diff_density_min -0.221
_refine_diff_density_rms 0.051
_refine_ls_extinction_method none
_refine_ls_goodness_of_fit_ref 1.031
_refine_ls_hydrogen_treatment constr
_refine_ls_matrix_type full
_refine_ls_number_parameters 165
_refine_ls_number_reflns 2312
_refine_ls_number_restraints 0
_refine_ls_restrained_S_all 1.031
_refine_ls_R_factor_all 0.1107
_refine_ls_R_factor_gt 0.0560
_refine_ls_shift/su_max 0.000
_refine_ls_shift/su_mean 0.000
_refine_ls_structure_factor_coef Fsqd
_refine_ls_weighting_details 'w=1/[\s^2^(Fo^2^)+(0.0652P)^2^+0.3836P] where P=(Fo^2^+2Fc^2^)/3'
_refine_ls_weighting_scheme calc
_refine_ls_wR_factor_gt 0.1228
_refine_ls_wR_factor_ref 0.1556
_reflns_Friedel_coverage 0.000
_reflns_number_gt 1409
_reflns_number_total 2312
_reflns_threshold_expression 'I > 2\s(I)'
_cod_data_source_file d3sc06800e15.cif
_cod_data_source_block 380k
_cod_depositor_comments 'Adding full bibliography for 1571210--1571211.cif.'
_cod_database_code 1571210
_shelx_shelxl_version_number 2018/3
_shelx_space_group_comment
;
The symmetry employed for this shelxl refinement is uniquely defined
by the following loop, which should always be used as a source of
symmetry information in preference to the above space-group names.
They are only intended as comments.
;
_shelx_estimated_absorpt_t_max 0.987
_shelx_estimated_absorpt_t_min 0.969
_olex2_refinement_description
;
1. Fixed Uiso
 At 1.2 times of:
  All C(H) groups, All C(H,H) groups, All N(H) groups, All N(H,H) groups
 At 1.5 times of:
  All O(H) groups
2.a Ternary CH refined with riding coordinates:
 C8(H8)
2.b Secondary CH2 refined with riding coordinates:
 C7(H7A,H7B), C6(H6A,H6B), C10(H10A,H10B), C9(H9A,H9B)
2.c Aromatic/amide H refined with riding coordinates:
 N2(H2), C5(H5)
2.d X=CH2 refined with riding coordinates:
 N1(H1A,H1B)
2.e Idealised tetrahedral OH refined as rotating group:
 O3(H3), O2(H2A)
;
_olex2_submission_special_instructions 'No special instructions were received'

loop_
_space_group_symop_operation_xyz
'x, y, z'
'-x, y+1/2, -z+1/2'
'-x, -y, -z'
'x, -y-1/2, z-1/2'

loop_
_atom_site_label
_atom_site_type_symbol
_atom_site_fract_x
_atom_site_fract_y
_atom_site_fract_z
_atom_site_U_iso_or_equiv
_atom_site_adp_type
_atom_site_occupancy
_atom_site_site_symmetry_order
_atom_site_calc_flag
_atom_site_refinement_flags_posn
_atom_site_refinement_flags_adp
_atom_site_refinement_flags_occupancy
_atom_site_disorder_assembly
_atom_site_disorder_group
O1 O -0.06507(15) 0.72842(17) 0.1864(2) 0.0576(6) Uani 1 1 d . . . . .
N5 N 0.22122(15) 0.59794(19) 0.5631(2) 0.0413(5) Uani 1 1 d . . . . .
N3 N 0.19650(15) 0.81846(19) 0.5378(2) 0.0408(5) Uani 1 1 d . . . . .
N2 N 0.04802(15) 0.86626(19) 0.3327(2) 0.0430(6) Uani 1 1 d . . . . .
H2 H 0.011552 0.924386 0.279901 0.052 Uiso 1 1 calc R . . . .
N4 N 0.08687(16) 0.53345(19) 0.3720(2) 0.0457(6) Uani 1 1 d . . . . .
O3 O 0.72815(16) 0.7143(2) 0.8094(3) 0.0819(8) Uani 1 1 d . . . . .
H3 H 0.783494 0.732154 0.769870 0.123 Uiso 1 1 calc GR . . . .
O2 O 0.6225(2) 0.4422(2) 0.7427(3) 0.0846(8) Uani 1 1 d . . . . .
H2A H 0.667819 0.395728 0.794487 0.127 Uiso 1 1 calc GR . . . .
N1 N 0.14498(17) 1.0191(2) 0.4788(3) 0.0575(7) Uani 1 1 d . . . . .
H1A H 0.196275 1.044361 0.552312 0.069 Uiso 1 1 calc R . . . .
H1B H 0.102535 1.071263 0.422758 0.069 Uiso 1 1 calc R . . . .
C4 C 0.17074(18) 0.7014(2) 0.4957(3) 0.0380(6) Uani 1 1 d . . . . .
C1 C 0.13130(19) 0.8994(2) 0.4518(3) 0.0409(6) Uani 1 1 d . . . . .
C2 C 0.01792(19) 0.7472(2) 0.2906(3) 0.0416(6) Uani 1 1 d . . . . .
C7 C 0.43036(19) 0.6269(3) 0.6315(3) 0.0485(7) Uani 1 1 d . . . . .
H7A H 0.419810 0.703829 0.576146 0.058 Uiso 1 1 calc R . . . .
H7B H 0.446150 0.563785 0.561270 0.058 Uiso 1 1 calc R . . . .
C3 C 0.08789(19) 0.6599(2) 0.3783(3) 0.0394(6) Uani 1 1 d . . . . .
C5 C 0.16781(19) 0.5003(3) 0.4837(3) 0.0467(7) Uani 1 1 d . . . . .
H5 H 0.187062 0.418797 0.506688 0.056 Uiso 1 1 calc R . . . .
C6 C 0.31986(19) 0.5949(3) 0.6868(3) 0.0468(7) Uani 1 1 d . . . . .
H6A H 0.326545 0.513401 0.731523 0.056 Uiso 1 1 calc R . . . .
H6B H 0.307612 0.652700 0.765026 0.056 Uiso 1 1 calc R . . . .
C8 C 0.53393(19) 0.6389(3) 0.7584(3) 0.0482(7) Uani 1 1 d . . . . .
H8 H 0.512498 0.694477 0.835166 0.058 Uiso 1 1 calc R . . . .
C10 C 0.5708(2) 0.5172(3) 0.8372(3) 0.0627(9) Uani 1 1 d . . . . .
H10A H 0.624141 0.532962 0.930307 0.075 Uiso 1 1 calc R . . . .
H10B H 0.504453 0.475759 0.863443 0.075 Uiso 1 1 calc R . . . .
C9 C 0.6300(2) 0.6990(3) 0.6946(4) 0.0610(9) Uani 1 1 d . . . . .
H9A H 0.649730 0.648610 0.613355 0.073 Uiso 1 1 calc R . . . .
H9B H 0.604939 0.778482 0.652408 0.073 Uiso 1 1 calc R . . . .

loop_
_atom_site_aniso_label
_atom_site_aniso_U_11
_atom_site_aniso_U_22
_atom_site_aniso_U_33
_atom_site_aniso_U_23
_atom_site_aniso_U_13
_atom_site_aniso_U_12
O1 0.0439(10) 0.0528(12) 0.0644(13) -0.0066(10) -0.0236(9) 0.0033(8)
N5 0.0300(10) 0.0439(12) 0.0461(13) 0.0031(10) -0.0046(9) 0.0023(9)
N3 0.0313(10) 0.0411(12) 0.0460(13) -0.0021(10) -0.0045(9) 0.0016(9)
N2 0.0336(10) 0.0406(13) 0.0494(13) -0.0006(10) -0.0082(9) 0.0046(9)
N4 0.0352(10) 0.0438(13) 0.0536(14) -0.0014(10) -0.0046(10) 0.0016(9)
O3 0.0427(11) 0.108(2) 0.0866(17) 0.0057(15) -0.0126(11) -0.0158(12)
O2 0.0973(18) 0.0848(18) 0.0636(15) -0.0010(13) -0.0091(13) 0.0278(14)
N1 0.0489(13) 0.0453(15) 0.0683(17) -0.0040(12) -0.0179(11) 0.0044(11)
C4 0.0270(11) 0.0440(15) 0.0415(15) 0.0022(12) 0.0018(10) 0.0011(10)
C1 0.0299(12) 0.0428(16) 0.0469(16) -0.0028(12) -0.0019(11) -0.0005(10)
C2 0.0291(12) 0.0453(15) 0.0474(16) -0.0022(12) -0.0021(11) 0.0026(10)
C7 0.0327(13) 0.0650(19) 0.0449(16) -0.0030(14) -0.0016(11) 0.0066(12)
C3 0.0304(11) 0.0394(14) 0.0456(15) -0.0023(12) -0.0012(11) -0.0009(10)
C5 0.0367(12) 0.0406(14) 0.0595(18) -0.0004(13) -0.0010(12) 0.0012(11)
C6 0.0345(13) 0.0561(17) 0.0450(15) 0.0058(13) -0.0063(11) 0.0039(11)
C8 0.0321(13) 0.0639(19) 0.0452(16) -0.0076(14) -0.0029(11) 0.0048(12)
C10 0.0378(14) 0.097(3) 0.0505(18) 0.0075(18) -0.0008(13) -0.0013(15)
C9 0.0400(15) 0.068(2) 0.069(2) 0.0075(16) -0.0065(14) -0.0002(14)

loop_
_atom_type_symbol
_atom_type_description
_atom_type_scat_dispersion_real
_atom_type_scat_dispersion_imag
_atom_type_scat_source
C C 0.0033 0.0016 'International Tables Vol C Tables 4.2.6.8 and 6.1.1.4'
H H 0.0000 0.0000 'International Tables Vol C Tables 4.2.6.8 and 6.1.1.4'
N N 0.0061 0.0033 'International Tables Vol C Tables 4.2.6.8 and 6.1.1.4'
O O 0.0106 0.0060 'International Tables Vol C Tables 4.2.6.8 and 6.1.1.4'

loop_
_geom_angle_atom_site_label_1
_geom_angle_atom_site_label_2
_geom_angle_atom_site_label_3
_geom_angle
_geom_angle_site_symmetry_1
_geom_angle_site_symmetry_3
_geom_angle_publ_flag
C4 N5 C5 106.38(19) . . ?
C4 N5 C6 125.8(2) . . ?
C5 N5 C6 127.6(2) . . ?
C1 N3 C4 112.6(2) . . ?
C1 N2 C2 125.3(2) . . ?
C5 N4 C3 104.1(2) . . ?
N5 C4 C3 105.4(2) . . ?
N3 C4 N5 126.5(2) . . ?
N3 C4 C3 128.1(2) . . ?
N3 C1 N2 123.1(2) . . ?
N3 C1 N1 120.3(2) . . ?
N1 C1 N2 116.6(2) . . ?
O1 C2 N2 119.4(2) . . ?
O1 C2 C3 128.1(2) . . ?
N2 C2 C3 112.5(2) . . ?
C6 C7 C8 114.0(2) . . ?
N4 C3 C4 110.9(2) . . ?
N4 C3 C2 130.7(2) . . ?
C4 C3 C2 118.4(2) . . ?
N4 C5 N5 113.2(2) . . ?
N5 C6 C7 111.8(2) . . ?
C7 C8 C10 113.4(2) . . ?
C9 C8 C7 108.7(2) . . ?
C9 C8 C10 112.0(2) . . ?
O2 C10 C8 110.5(2) . . ?
O3 C9 C8 110.9(2) . . ?

loop_
_geom_bond_atom_site_label_1
_geom_bond_atom_site_label_2
_geom_bond_distance
_geom_bond_site_symmetry_2
_geom_bond_publ_flag
O1 C2 1.250(3) . ?
N5 C4 1.366(3) . ?
N5 C5 1.371(3) . ?
N5 C6 1.465(3) . ?
N3 C4 1.349(3) . ?
N3 C1 1.327(3) . ?
N2 C1 1.370(3) . ?
N2 C2 1.379(3) . ?
N4 C3 1.378(3) . ?
N4 C5 1.311(3) . ?
O3 C9 1.423(3) . ?
O2 C10 1.390(4) . ?
N1 C1 1.329(3) . ?
C4 C3 1.384(3) . ?
C2 C3 1.407(3) . ?
C7 C6 1.518(4) . ?
C7 C8 1.527(3) . ?
C8 C10 1.528(4) . ?
C8 C9 1.507(4) . ?
